data_2229232
loop_
_publ_author_name
'bin Shawkataly, Omar'
'Khan, Imthyaz Ahmed'
'Hafiz Malik, H. A.'
'Yeap, Chin Sing'
'Fun, Hoong-Kun'

_publ_section_title
;
 [\m-Bis(diphenylarsanyl)methane-1:2\k^2^<i>As</i>:<i>As</i>']nonacarbonyl-1\k^3^<i>C</i>,2\k^3^<i>C</i>,3\k^3^<i>C</i>-[(4-methylsulfanylphenyl)diphenylphosphane-3\k<i>P</i>]-<i>triangulo</i>-triruthenium(0)
;
_journal_coeditor_code SJ5088
_journal_issue 2
_journal_name_full 'Acta Crystallographica Section E'
_journal_page_first m179
_journal_page_last m180
_journal_paper_doi 10.1107/S1600536810054206
_journal_volume 67
_journal_year 2011
_chemical_formula_iupac '[Ru3 (C25 H22 As2) (C19 H17 P S) (C O)9]'
_chemical_formula_moiety 'C53 H39 As2 O9 P Ru3 S'
_chemical_formula_sum 'C53 H39 As2 O9 P Ru3 S'
_chemical_formula_weight 1335.92
_chemical_name_systematic
;
[\m-Bis(diphenylarsanyl)methane-1:2\k^2^<i>As</i>:<i>As</i>']nonacarbonyl-
1\k^3^<i>C</i>,2\k^3^<i>C</i>,3\k^3^<i>C</i>-[(4-
methylsulfanylphenyl)diphenylphosphane-3\k<i>P</i>]-<i>triangulo</i>-
triruthenium(0)
;
_space_group_IT_number 14
_symmetry_cell_setting monoclinic
_symmetry_space_group_name_Hall '-P 2ybc'
_symmetry_space_group_name_H-M 'P 1 21/c 1'
_atom_sites_solution_hydrogens geom
_atom_sites_solution_primary direct
_atom_sites_solution_secondary difmap
_audit_creation_method SHELXL-97
_cell_angle_alpha 90.00
_cell_angle_beta 129.712(3)
_cell_angle_gamma 90.00
_cell_formula_units_Z 4
_cell_length_a 16.1070(11)
_cell_length_b 16.7244(12)
_cell_length_c 24.3147(13)
_cell_measurement_reflns_used 9884
_cell_measurement_temperature 100
_cell_measurement_theta_max 29.99
_cell_measurement_theta_min 2.81
_cell_volume 5038.6(6)
_computing_cell_refinement 'SAINT (Bruker, 2009)'
_computing_data_collection 'APEX2 (Bruker, 2009)'
_computing_data_reduction 'SAINT (Bruker, 2009)'
_computing_molecular_graphics 'SHELXTL (Sheldrick, 2008)'
_computing_publication_material 'SHELXTL (Sheldrick, 2008) and PLATON (Spek, 2009)'
_computing_structure_refinement 'SHELXTL (Sheldrick, 2008)'
_computing_structure_solution 'SHELXTL (Sheldrick, 2008)'
_diffrn_ambient_temperature 100
_diffrn_measured_fraction_theta_full 0.994
_diffrn_measured_fraction_theta_max 0.994
_diffrn_measurement_device_type 'Bruker APEXII DUO CCD area-detector'
_diffrn_measurement_method '\f and \w scans'
_diffrn_radiation_monochromator graphite
_diffrn_radiation_source 'fine-focus sealed tube'
_diffrn_radiation_type MoK\a
_diffrn_radiation_wavelength 0.71073
_diffrn_reflns_av_R_equivalents 0.0362
_diffrn_reflns_av_sigmaI/netI 0.0421
_diffrn_reflns_limit_h_max 22
_diffrn_reflns_limit_h_min -22
_diffrn_reflns_limit_k_max 23
_diffrn_reflns_limit_k_min -22
_diffrn_reflns_limit_l_max 30
_diffrn_reflns_limit_l_min -34
_diffrn_reflns_number 41559
_diffrn_reflns_theta_full 30.00
_diffrn_reflns_theta_max 30.00
_diffrn_reflns_theta_min 1.76
_diffrn_standards_number 0
_exptl_absorpt_coefficient_mu 2.320
_exptl_absorpt_correction_T_max 0.9274
_exptl_absorpt_correction_T_min 0.6604
_exptl_absorpt_correction_type multi-scan
_exptl_absorpt_process_details '(<i>SADABS</i>; Bruker, 2009)'
_exptl_crystal_colour brown
_exptl_crystal_density_diffrn 1.761
_exptl_crystal_density_method 'not measured'
_exptl_crystal_description needle
_exptl_crystal_F_000 2632
_exptl_crystal_size_max 0.19
_exptl_crystal_size_mid 0.07
_exptl_crystal_size_min 0.03
_refine_diff_density_max 1.244
_refine_diff_density_min -0.965
_refine_ls_extinction_method none
_refine_ls_goodness_of_fit_ref 1.021
_refine_ls_hydrogen_treatment constr
_refine_ls_matrix_type full
_refine_ls_number_parameters 623
_refine_ls_number_reflns 14623
_refine_ls_number_restraints 0
_refine_ls_restrained_S_all 1.021
_refine_ls_R_factor_all 0.0483
_refine_ls_R_factor_gt 0.0318
_refine_ls_shift/su_max 0.002
_refine_ls_shift/su_mean 0.000
_refine_ls_structure_factor_coef Fsqd
_refine_ls_weighting_details 'calc w=1/[\s^2^(Fo^2^)+(0.0430P)^2^+0.5735P] where P=(Fo^2^+2Fc^2^)/3'
_refine_ls_weighting_scheme calc
_refine_ls_wR_factor_gt 0.0732
_refine_ls_wR_factor_ref 0.0806
_reflns_number_gt 11553
_reflns_number_total 14623
_reflns_threshold_expression I>2\s(I)
_cod_data_source_file sj5088.cif
_cod_data_source_block I
_cod_original_sg_symbol_H-M 'P 21/c'
_cod_database_code 2229232
_cod_database_fobs_code 2229232

loop_
_symmetry_equiv_pos_as_xyz
'x, y, z'
'-x, y+1/2, -z+1/2'
'-x, -y, -z'
'x, -y-1/2, z-1/2'

loop_
_atom_site_type_symbol
_atom_site_label
_atom_site_fract_x
_atom_site_fract_y
_atom_site_fract_z
_atom_site_U_iso_or_equiv
_atom_site_adp_type
_atom_site_calc_flag
_atom_site_refinement_flags
_atom_site_occupancy
_atom_site_disorder_assembly
_atom_site_disorder_group
Ru Ru1 0.298134(17) 0.831631(12) 0.779202(12) 0.01628(5) Uani d . 1 . .
Ru Ru2 0.366549(16) 0.752105(11) 0.710419(11) 0.01393(5) Uani d . 1 . .
Ru Ru3 0.229637(16) 0.671585(12) 0.727742(11) 0.01448(5) Uani d . 1 . .
As As1 0.34320(2) 0.961468(15) 0.760642(15) 0.01670(6) Uani d . 1 . .
As As2 0.48023(2) 0.861583(15) 0.726315(14) 0.01358(6) Uani d . 1 . .
S S1 0.29520(7) 0.30382(5) 0.94198(5) 0.03403(18) Uani d . 1 . .
P P1 0.11515(5) 0.61875(4) 0.74696(4) 0.01794(13) Uani d . 1 . .
O O1 0.06273(17) 0.85680(13) 0.64359(13) 0.0332(5) Uani d . 1 . .
O O2 0.2509(2) 0.88001(16) 0.87696(15) 0.0481(7) Uani d . 1 . .
O O3 0.53465(17) 0.81202(12) 0.91484(12) 0.0290(5) Uani d . 1 . .
O O4 0.55898(18) 0.66694(12) 0.84723(12) 0.0305(5) Uani d . 1 . .
O O5 0.3699(2) 0.62869(13) 0.62036(14) 0.0384(6) Uani d . 1 . .
O O6 0.17484(18) 0.83165(13) 0.57129(12) 0.0314(5) Uani d . 1 . .
O O7 0.03756(19) 0.70147(14) 0.56881(12) 0.0384(5) Uani d . 1 . .
O O8 0.2900(2) 0.52208(12) 0.69080(13) 0.0350(5) Uani d . 1 . .
O O9 0.40236(17) 0.65945(12) 0.89112(11) 0.0274(4) Uani d . 1 . .
C C1 0.2316(2) 1.01511(17) 0.67165(17) 0.0258(6) Uani d . 1 . .
C C2 0.2373(3) 1.02328(19) 0.61772(18) 0.0327(7) Uani d . 1 . .
H H2A 0.2977 1.0049 0.6244 0.039 Uiso calc R 1 . .
C C3 0.1528(3) 1.0589(2) 0.5532(2) 0.0501(10) Uani d . 1 . .
H H3A 0.1564 1.0628 0.5166 0.060 Uiso calc R 1 . .
C C4 0.0652(3) 1.0880(3) 0.5430(2) 0.0597(12) Uani d . 1 . .
H H4A 0.0101 1.1130 0.5002 0.072 Uiso calc R 1 . .
C C5 0.0581(3) 1.0804(2) 0.5963(3) 0.0587(12) Uani d . 1 . .
H H5A -0.0018 1.1006 0.5893 0.070 Uiso calc R 1 . .
C C6 0.1400(3) 1.0425(2) 0.6607(2) 0.0422(9) Uani d . 1 . .
H H6A 0.1336 1.0355 0.6959 0.051 Uiso calc R 1 . .
C C7 0.3912(2) 1.04386(16) 0.83213(16) 0.0214(5) Uani d . 1 . .
C C8 0.3521(3) 1.12121(19) 0.8150(2) 0.0395(8) Uani d . 1 . .
H H8A 0.3008 1.1363 0.7674 0.047 Uiso calc R 1 . .
C C9 0.3895(4) 1.1766(2) 0.8691(2) 0.0472(10) Uani d . 1 . .
H H9A 0.3613 1.2282 0.8574 0.057 Uiso calc R 1 . .
C C10 0.4683(3) 1.15544(19) 0.9401(2) 0.0368(8) Uani d . 1 . .
H H10A 0.4933 1.1927 0.9761 0.044 Uiso calc R 1 . .
C C11 0.5094(3) 1.07953(19) 0.95709(18) 0.0331(7) Uani d . 1 . .
H H11A 0.5640 1.0655 1.0046 0.040 Uiso calc R 1 . .
C C12 0.4693(2) 1.02319(18) 0.90326(17) 0.0286(6) Uani d . 1 . .
H H12A 0.4955 0.9711 0.9153 0.034 Uiso calc R 1 . .
C C13 0.4691(2) 0.96050(15) 0.76505(15) 0.0188(5) Uani d . 1 . .
H H13A 0.5341 0.9667 0.8144 0.023 Uiso calc R 1 . .
H H13B 0.4647 1.0058 0.7383 0.023 Uiso calc R 1 . .
C C14 0.4548(2) 0.89586(15) 0.63982(14) 0.0168(5) Uani d . 1 . .
C C15 0.4669(2) 0.97424(16) 0.62777(15) 0.0212(5) Uani d . 1 . .
H H15A 0.4911 1.0129 0.6626 0.025 Uiso calc R 1 . .
C C16 0.4429(2) 0.99524(17) 0.56330(16) 0.0257(6) Uani d . 1 . .
H H16A 0.4479 1.0483 0.5543 0.031 Uiso calc R 1 . .
C C17 0.4117(2) 0.93731(17) 0.51296(15) 0.0259(6) Uani d . 1 . .
H H17A 0.3957 0.9513 0.4701 0.031 Uiso calc R 1 . .
C C18 0.4044(2) 0.85851(17) 0.52652(16) 0.0263(6) Uani d . 1 . .
H H18A 0.3868 0.8191 0.4936 0.032 Uiso calc R 1 . .
C C19 0.4231(2) 0.83779(16) 0.58862(15) 0.0214(5) Uani d . 1 . .
H H19A 0.4145 0.7850 0.5962 0.026 Uiso calc R 1 . .
C C20 0.6352(2) 0.84273(15) 0.79266(14) 0.0172(5) Uani d . 1 . .
C C21 0.6878(3) 0.8239(2) 0.76698(18) 0.0362(8) Uani d . 1 . .
H H21A 0.6499 0.8229 0.7179 0.043 Uiso calc R 1 . .
C C22 0.7977(3) 0.8064(3) 0.8140(2) 0.0511(11) Uani d . 1 . .
H H22A 0.8329 0.7937 0.7963 0.061 Uiso calc R 1 . .
C C23 0.8542(3) 0.8079(2) 0.8867(2) 0.0410(8) Uani d . 1 . .
H H23A 0.9271 0.7945 0.9180 0.049 Uiso calc R 1 . .
C C24 0.8029(3) 0.8291(2) 0.91276(18) 0.0397(8) Uani d . 1 . .
H H24A 0.8416 0.8323 0.9618 0.048 Uiso calc R 1 . .
C C25 0.6924(2) 0.8461(2) 0.86547(17) 0.0328(7) Uani d . 1 . .
H H25A 0.6573 0.8597 0.8832 0.039 Uiso calc R 1 . .
C C26 -0.0185(2) 0.58590(17) 0.66644(16) 0.0247(6) Uani d . 1 . .
C C27 -0.0235(3) 0.54188(19) 0.61625(18) 0.0324(7) Uani d . 1 . .
H H27A 0.0397 0.5317 0.6236 0.039 Uiso calc R 1 . .
C C28 -0.1211(3) 0.5126(2) 0.5550(2) 0.0440(9) Uani d . 1 . .
H H28A -0.1227 0.4827 0.5221 0.053 Uiso calc R 1 . .
C C29 -0.2153(3) 0.5280(2) 0.5434(2) 0.0475(10) Uani d . 1 . .
H H29A -0.2810 0.5097 0.5020 0.057 Uiso calc R 1 . .
C C30 -0.2115(3) 0.5704(2) 0.5933(2) 0.0500(10) Uani d . 1 . .
H H30A -0.2749 0.5799 0.5858 0.060 Uiso calc R 1 . .
C C31 -0.1137(2) 0.5997(2) 0.6553(2) 0.0367(8) Uani d . 1 . .
H H31A -0.1122 0.6282 0.6887 0.044 Uiso calc R 1 . .
C C32 0.0890(2) 0.68742(16) 0.79316(16) 0.0210(5) Uani d . 1 . .
C C33 0.0218(2) 0.75348(16) 0.75643(17) 0.0260(6) Uani d . 1 . .
H H33A -0.0135 0.7601 0.7080 0.031 Uiso calc R 1 . .
C C34 0.0078(3) 0.80941(18) 0.79248(19) 0.0320(7) Uani d . 1 . .
H H34A -0.0383 0.8526 0.7678 0.038 Uiso calc R 1 . .
C C35 0.0627(3) 0.80081(19) 0.8652(2) 0.0336(7) Uani d . 1 . .
H H35A 0.0541 0.8388 0.8891 0.040 Uiso calc R 1 . .
C C36 0.1295(3) 0.73659(19) 0.90170(19) 0.0341(7) Uani d . 1 . .
H H36A 0.1657 0.7310 0.9503 0.041 Uiso calc R 1 . .
C C37 0.1433(2) 0.67957(17) 0.86618(17) 0.0268(6) Uani d . 1 . .
H H37A 0.1889 0.6362 0.8913 0.032 Uiso calc R 1 . .
C C38 0.1634(2) 0.52798(15) 0.80201(15) 0.0191(5) Uani d . 1 . .
C C39 0.2553(2) 0.48814(16) 0.82327(15) 0.0209(5) Uani d . 1 . .
H H39A 0.2932 0.5077 0.8091 0.025 Uiso calc R 1 . .
C C40 0.2921(2) 0.41979(16) 0.86515(15) 0.0223(5) Uani d . 1 . .
H H40A 0.3532 0.3937 0.8779 0.027 Uiso calc R 1 . .
C C41 0.2383(2) 0.38980(15) 0.88827(15) 0.0206(5) Uani d . 1 . .
C C42 0.1459(2) 0.42901(17) 0.86758(16) 0.0240(6) Uani d . 1 . .
H H42A 0.1093 0.4102 0.8829 0.029 Uiso calc R 1 . .
C C43 0.1082(2) 0.49637(16) 0.82400(16) 0.0236(6) Uani d . 1 . .
H H43A 0.0450 0.5209 0.8092 0.028 Uiso calc R 1 . .
C C44 0.1501(2) 0.84081(16) 0.69206(17) 0.0242(6) Uani d . 1 . .
C C45 0.2641(2) 0.86080(18) 0.83811(17) 0.0274(6) Uani d . 1 . .
C C46 0.4472(2) 0.81506(15) 0.86264(16) 0.0211(5) Uani d . 1 . .
C C47 0.4857(2) 0.69993(16) 0.79802(16) 0.0215(5) Uani d . 1 . .
C C48 0.3713(2) 0.67561(16) 0.65498(16) 0.0231(6) Uani d . 1 . .
C C49 0.2428(2) 0.80292(16) 0.62486(15) 0.0211(5) Uani d . 1 . .
C C50 0.1099(2) 0.69369(17) 0.62778(16) 0.0246(6) Uani d . 1 . .
C C51 0.2650(2) 0.57719(16) 0.70502(15) 0.0216(5) Uani d . 1 . .
C C52 0.3425(2) 0.67135(15) 0.83039(15) 0.0194(5) Uani d . 1 . .
C C53 0.2174(3) 0.2842(2) 0.9688(2) 0.0429(9) Uani d . 1 . .
H H53A 0.2453 0.2377 0.9990 0.064 Uiso calc R 1 . .
H H53B 0.1436 0.2749 0.9273 0.064 Uiso calc R 1 . .
H H53C 0.2210 0.3293 0.9947 0.064 Uiso calc R 1 . .

loop_
_atom_site_aniso_label
_atom_site_aniso_U_11
_atom_site_aniso_U_22
_atom_site_aniso_U_33
_atom_site_aniso_U_12
_atom_site_aniso_U_13
_atom_site_aniso_U_23
Ru1 0.01661(10) 0.01670(10) 0.01801(11) -0.00152(7) 0.01220(9) -0.00249(8)
Ru2 0.01341(9) 0.01460(9) 0.01386(10) -0.00012(7) 0.00875(8) -0.00023(7)
Ru3 0.01278(9) 0.01571(10) 0.01328(10) -0.00109(7) 0.00754(8) 0.00002(7)
As1 0.01609(12) 0.01591(12) 0.01858(14) 0.00069(9) 0.01129(12) -0.00089(10)
As2 0.01239(12) 0.01535(12) 0.01197(12) 0.00032(9) 0.00731(10) 0.00076(9)
S1 0.0378(4) 0.0299(4) 0.0409(5) 0.0113(3) 0.0281(4) 0.0160(3)
P1 0.0141(3) 0.0199(3) 0.0190(3) 0.0006(2) 0.0102(3) 0.0025(3)
O1 0.0187(11) 0.0406(13) 0.0310(13) 0.0015(9) 0.0116(10) -0.0017(10)
O2 0.0478(16) 0.0701(18) 0.0462(16) -0.0237(13) 0.0392(15) -0.0314(14)
O3 0.0225(11) 0.0317(11) 0.0220(11) 0.0001(9) 0.0092(10) 0.0004(9)
O4 0.0251(11) 0.0290(11) 0.0265(12) 0.0067(9) 0.0113(10) 0.0087(9)
O5 0.0584(17) 0.0286(12) 0.0450(15) -0.0044(11) 0.0407(15) -0.0102(10)
O6 0.0223(11) 0.0380(12) 0.0222(11) 0.0046(9) 0.0088(10) 0.0073(9)
O7 0.0273(12) 0.0419(13) 0.0180(11) -0.0101(10) 0.0014(10) 0.0039(10)
O8 0.0475(15) 0.0246(11) 0.0422(15) 0.0024(10) 0.0329(13) -0.0018(10)
O9 0.0277(11) 0.0290(11) 0.0170(10) -0.0040(8) 0.0105(10) 0.0027(8)
C1 0.0174(13) 0.0218(13) 0.0274(16) 0.0036(10) 0.0094(13) 0.0018(12)
C2 0.0225(15) 0.0345(17) 0.0273(17) 0.0013(13) 0.0095(14) 0.0065(13)
C3 0.035(2) 0.056(2) 0.029(2) 0.0036(17) 0.0070(17) 0.0167(17)
C4 0.034(2) 0.056(3) 0.044(3) 0.0121(18) 0.004(2) 0.023(2)
C5 0.0236(18) 0.053(2) 0.063(3) 0.0188(17) 0.011(2) 0.008(2)
C6 0.0255(17) 0.047(2) 0.049(2) 0.0115(15) 0.0211(18) 0.0067(17)
C7 0.0244(14) 0.0220(13) 0.0240(14) -0.0030(10) 0.0183(13) -0.0060(11)
C8 0.062(2) 0.0271(16) 0.0338(19) 0.0045(16) 0.033(2) -0.0005(14)
C9 0.086(3) 0.0215(16) 0.047(2) 0.0041(17) 0.048(3) -0.0027(15)
C10 0.055(2) 0.0294(16) 0.039(2) -0.0137(15) 0.036(2) -0.0135(14)
C11 0.0319(17) 0.0369(17) 0.0244(16) -0.0085(13) 0.0151(15) -0.0105(13)
C12 0.0245(15) 0.0258(15) 0.0299(17) -0.0049(12) 0.0148(14) -0.0103(12)
C13 0.0159(12) 0.0213(13) 0.0181(13) -0.0016(10) 0.0104(11) -0.0027(10)
C14 0.0162(12) 0.0202(12) 0.0132(12) 0.0012(9) 0.0090(11) 0.0030(10)
C15 0.0221(13) 0.0212(13) 0.0174(13) -0.0008(10) 0.0112(12) 0.0011(10)
C16 0.0282(15) 0.0235(14) 0.0226(15) -0.0015(11) 0.0150(13) 0.0051(11)
C17 0.0263(15) 0.0326(15) 0.0142(13) -0.0034(12) 0.0108(12) 0.0029(11)
C18 0.0295(16) 0.0286(15) 0.0178(14) -0.0033(12) 0.0137(13) -0.0027(12)
C19 0.0259(14) 0.0176(12) 0.0195(14) -0.0026(10) 0.0139(13) -0.0002(10)
C20 0.0107(11) 0.0191(12) 0.0166(13) 0.0003(9) 0.0063(11) 0.0024(10)
C21 0.0195(15) 0.061(2) 0.0220(16) 0.0041(14) 0.0104(14) -0.0085(15)
C22 0.0197(16) 0.094(3) 0.034(2) 0.0078(18) 0.0144(16) -0.014(2)
C23 0.0148(14) 0.058(2) 0.036(2) 0.0091(14) 0.0097(15) 0.0066(17)
C24 0.0187(15) 0.070(2) 0.0204(16) 0.0041(15) 0.0077(14) 0.0133(16)
C25 0.0183(14) 0.059(2) 0.0199(15) 0.0046(14) 0.0118(13) 0.0092(14)
C26 0.0163(13) 0.0242(14) 0.0252(15) -0.0027(10) 0.0093(12) 0.0055(11)
C27 0.0253(15) 0.0383(17) 0.0255(16) -0.0085(13) 0.0125(14) -0.0021(13)
C28 0.041(2) 0.045(2) 0.0294(19) -0.0199(17) 0.0149(17) -0.0050(16)
C29 0.0271(18) 0.045(2) 0.034(2) -0.0156(15) 0.0027(16) 0.0013(17)
C30 0.0155(15) 0.046(2) 0.062(3) 0.0002(14) 0.0127(18) 0.007(2)
C31 0.0185(15) 0.0367(18) 0.045(2) -0.0029(13) 0.0161(16) -0.0007(15)
C32 0.0205(13) 0.0220(13) 0.0254(15) 0.0002(10) 0.0169(13) 0.0009(11)
C33 0.0262(15) 0.0267(15) 0.0257(15) 0.0045(11) 0.0168(14) 0.0047(12)
C34 0.0325(17) 0.0277(15) 0.0396(19) 0.0074(13) 0.0248(16) 0.0037(14)
C35 0.0383(18) 0.0324(16) 0.045(2) -0.0012(14) 0.0336(18) -0.0054(15)
C36 0.0415(19) 0.0359(17) 0.0312(18) -0.0007(14) 0.0262(17) -0.0003(14)
C37 0.0256(15) 0.0283(15) 0.0280(16) 0.0031(12) 0.0178(14) 0.0023(12)
C38 0.0154(12) 0.0199(12) 0.0179(13) -0.0025(10) 0.0088(11) 0.0005(10)
C39 0.0222(13) 0.0217(13) 0.0210(14) 0.0008(10) 0.0147(12) 0.0015(11)
C40 0.0212(13) 0.0234(13) 0.0213(14) 0.0022(10) 0.0131(12) 0.0000(11)
C41 0.0225(13) 0.0163(12) 0.0179(13) -0.0001(10) 0.0106(12) 0.0021(10)
C42 0.0233(14) 0.0252(14) 0.0251(15) -0.0031(11) 0.0162(13) 0.0030(11)
C43 0.0179(13) 0.0247(14) 0.0272(15) 0.0006(10) 0.0139(13) 0.0043(12)
C44 0.0229(14) 0.0240(14) 0.0284(16) -0.0032(11) 0.0177(14) -0.0060(12)
C45 0.0242(14) 0.0319(15) 0.0303(16) -0.0087(12) 0.0193(14) -0.0101(13)
C46 0.0264(14) 0.0171(12) 0.0229(14) -0.0017(10) 0.0172(13) -0.0007(10)
C47 0.0220(13) 0.0209(13) 0.0252(15) -0.0018(11) 0.0167(13) -0.0004(11)
C48 0.0296(15) 0.0198(13) 0.0257(15) -0.0010(11) 0.0204(14) -0.0005(11)
C49 0.0175(13) 0.0234(13) 0.0203(14) -0.0026(10) 0.0112(12) -0.0021(11)
C50 0.0210(14) 0.0227(14) 0.0229(15) -0.0045(11) 0.0107(13) 0.0013(11)
C51 0.0192(13) 0.0235(13) 0.0204(14) -0.0003(10) 0.0118(12) 0.0002(11)
C52 0.0205(13) 0.0190(12) 0.0202(14) -0.0041(10) 0.0138(12) -0.0015(10)
C53 0.0381(19) 0.051(2) 0.044(2) 0.0112(16) 0.0284(19) 0.0252(17)

loop_
_atom_type_symbol
_atom_type_description
_atom_type_scat_dispersion_real
_atom_type_scat_dispersion_imag
_atom_type_scat_source
C C 0.0033 0.0016 'International Tables Vol C Tables 4.2.6.8 and 6.1.1.4'
H H 0.0000 0.0000 'International Tables Vol C Tables 4.2.6.8 and 6.1.1.4'
As As 0.0499 2.0058 'International Tables Vol C Tables 4.2.6.8 and 6.1.1.4'
O O 0.0106 0.0060 'International Tables Vol C Tables 4.2.6.8 and 6.1.1.4'
P P 0.1023 0.0942 'International Tables Vol C Tables 4.2.6.8 and 6.1.1.4'
Ru Ru -1.2594 0.8363 'International Tables Vol C Tables 4.2.6.8 and 6.1.1.4'
S S 0.1246 0.1234 'International Tables Vol C Tables 4.2.6.8 and 6.1.1.4'

loop_
_geom_angle_atom_site_label_1
_geom_angle_atom_site_label_2
_geom_angle_atom_site_label_3
_geom_angle_site_symmetry_1
_geom_angle_site_symmetry_3
_geom_angle
_geom_angle_publ_flag
C45 Ru1 C46 . . 90.51(13) ?
C45 Ru1 C44 . . 93.36(13) ?
C46 Ru1 C44 . . 175.24(11) ?
C45 Ru1 As1 . . 100.13(9) ?
C46 Ru1 As1 . . 90.28(8) ?
C44 Ru1 As1 . . 91.78(8) ?
C45 Ru1 Ru2 . . 165.84(10) ?
C46 Ru1 Ru2 . . 82.08(8) ?
C44 Ru1 Ru2 . . 93.56(8) ?
As1 Ru1 Ru2 . . 91.991(10) ?
C45 Ru1 Ru3 . . 110.76(9) ?
C46 Ru1 Ru3 . . 101.44(8) ?
C44 Ru1 Ru3 . . 74.58(8) ?
As1 Ru1 Ru3 . . 146.643(11) ?
Ru2 Ru1 Ru3 . . 59.519(7) ?
C48 Ru2 C49 . . 90.79(12) ?
C48 Ru2 C47 . . 90.92(12) ?
C49 Ru2 C47 . . 176.61(11) ?
C48 Ru2 As2 . . 104.59(8) ?
C49 Ru2 As2 . . 89.66(8) ?
C47 Ru2 As2 . . 92.75(8) ?
C48 Ru2 Ru3 . . 100.01(8) ?
C49 Ru2 Ru3 . . 90.21(8) ?
C47 Ru2 Ru3 . . 86.61(7) ?
As2 Ru2 Ru3 . . 155.395(11) ?
C48 Ru2 Ru1 . . 159.76(8) ?
C49 Ru2 Ru1 . . 84.66(8) ?
C47 Ru2 Ru1 . . 92.74(8) ?
As2 Ru2 Ru1 . . 95.117(10) ?
Ru3 Ru2 Ru1 . . 60.388(8) ?
C51 Ru3 C52 . . 99.57(12) ?
C51 Ru3 C50 . . 92.14(12) ?
C52 Ru3 C50 . . 168.17(12) ?
C51 Ru3 P1 . . 99.62(8) ?
C52 Ru3 P1 . . 87.27(8) ?
C50 Ru3 P1 . . 92.44(8) ?
C51 Ru3 Ru2 . . 86.81(8) ?
C52 Ru3 Ru2 . . 90.79(7) ?
C50 Ru3 Ru2 . . 88.19(8) ?
P1 Ru3 Ru2 . . 173.506(19) ?
C51 Ru3 Ru1 . . 144.16(8) ?
C52 Ru3 Ru1 . . 69.84(8) ?
C50 Ru3 Ru1 . . 99.57(8) ?
P1 Ru3 Ru1 . . 113.452(19) ?
Ru2 Ru3 Ru1 . . 60.093(7) ?
C1 As1 C7 . . 103.01(12) ?
C1 As1 C13 . . 104.72(12) ?
C7 As1 C13 . . 98.63(11) ?
C1 As1 Ru1 . . 116.68(9) ?
C7 As1 Ru1 . . 117.57(8) ?
C13 As1 Ru1 . . 113.89(8) ?
C20 As2 C14 . . 102.46(11) ?
C20 As2 C13 . . 101.54(11) ?
C14 As2 C13 . . 104.34(11) ?
C20 As2 Ru2 . . 116.43(7) ?
C14 As2 Ru2 . . 115.44(8) ?
C13 As2 Ru2 . . 114.74(7) ?
C41 S1 C53 . . 105.61(15) ?
C32 P1 C38 . . 103.11(12) ?
C32 P1 C26 . . 105.57(13) ?
C38 P1 C26 . . 101.02(12) ?
C32 P1 Ru3 . . 113.81(9) ?
C38 P1 Ru3 . . 115.89(8) ?
C26 P1 Ru3 . . 115.78(9) ?
C2 C1 C6 . . 119.4(3) ?
C2 C1 As1 . . 122.1(2) ?
C6 C1 As1 . . 118.5(3) ?
C1 C2 C3 . . 120.2(3) ?
C1 C2 H2A . . 119.9 ?
C3 C2 H2A . . 119.9 ?
C4 C3 C2 . . 120.8(4) ?
C4 C3 H3A . . 119.6 ?
C2 C3 H3A . . 119.6 ?
C3 C4 C5 . . 119.8(4) ?
C3 C4 H4A . . 120.1 ?
C5 C4 H4A . . 120.1 ?
C4 C5 C6 . . 120.7(4) ?
C4 C5 H5A . . 119.7 ?
C6 C5 H5A . . 119.7 ?
C5 C6 C1 . . 119.1(4) ?
C5 C6 H6A . . 120.5 ?
C1 C6 H6A . . 120.5 ?
C8 C7 C12 . . 119.1(3) ?
C8 C7 As1 . . 123.3(2) ?
C12 C7 As1 . . 117.6(2) ?
C7 C8 C9 . . 120.0(3) ?
C7 C8 H8A . . 120.0 ?
C9 C8 H8A . . 120.0 ?
C10 C9 C8 . . 120.4(3) ?
C10 C9 H9A . . 119.8 ?
C8 C9 H9A . . 119.8 ?
C11 C10 C9 . . 119.7(3) ?
C11 C10 H10A . . 120.2 ?
C9 C10 H10A . . 120.2 ?
C10 C11 C12 . . 120.0(3) ?
C10 C11 H11A . . 120.0 ?
C12 C11 H11A . . 120.0 ?
C7 C12 C11 . . 120.7(3) ?
C7 C12 H12A . . 119.6 ?
C11 C12 H12A . . 119.6 ?
As1 C13 As2 . . 112.81(12) ?
As1 C13 H13A . . 109.0 ?
As2 C13 H13A . . 109.0 ?
As1 C13 H13B . . 109.0 ?
As2 C13 H13B . . 109.0 ?
H13A C13 H13B . . 107.8 ?
C15 C14 C19 . . 119.4(2) ?
C15 C14 As2 . . 123.0(2) ?
C19 C14 As2 . . 117.54(19) ?
C14 C15 C16 . . 120.0(3) ?
C14 C15 H15A . . 120.0 ?
C16 C15 H15A . . 120.0 ?
C17 C16 C15 . . 120.1(3) ?
C17 C16 H16A . . 120.0 ?
C15 C16 H16A . . 120.0 ?
C16 C17 C18 . . 119.8(3) ?
C16 C17 H17A . . 120.1 ?
C18 C17 H17A . . 120.1 ?
C17 C18 C19 . . 120.5(3) ?
C17 C18 H18A . . 119.7 ?
C19 C18 H18A . . 119.7 ?
C18 C19 C14 . . 120.1(2) ?
C18 C19 H19A . . 120.0 ?
C14 C19 H19A . . 120.0 ?
C21 C20 C25 . . 119.6(3) ?
C21 C20 As2 . . 119.9(2) ?
C25 C20 As2 . . 120.5(2) ?
C20 C21 C22 . . 120.3(3) ?
C20 C21 H21A . . 119.8 ?
C22 C21 H21A . . 119.8 ?
C23 C22 C21 . . 120.1(3) ?
C23 C22 H22A . . 120.0 ?
C21 C22 H22A . . 120.0 ?
C24 C23 C22 . . 119.9(3) ?
C24 C23 H23A . . 120.1 ?
C22 C23 H23A . . 120.1 ?
C23 C24 C25 . . 119.9(3) ?
C23 C24 H24A . . 120.0 ?
C25 C24 H24A . . 120.0 ?
C20 C25 C24 . . 120.1(3) ?
C20 C25 H25A . . 119.9 ?
C24 C25 H25A . . 119.9 ?
C27 C26 C31 . . 118.7(3) ?
C27 C26 P1 . . 117.8(2) ?
C31 C26 P1 . . 123.4(3) ?
C26 C27 C28 . . 121.3(3) ?
C26 C27 H27A . . 119.3 ?
C28 C27 H27A . . 119.3 ?
C29 C28 C27 . . 119.8(4) ?
C29 C28 H28A . . 120.1 ?
C27 C28 H28A . . 120.1 ?
C30 C29 C28 . . 119.6(3) ?
C30 C29 H29A . . 120.2 ?
C28 C29 H29A . . 120.2 ?
C29 C30 C31 . . 121.1(3) ?
C29 C30 H30A . . 119.5 ?
C31 C30 H30A . . 119.5 ?
C26 C31 C30 . . 119.5(4) ?
C26 C31 H31A . . 120.2 ?
C30 C31 H31A . . 120.2 ?
C37 C32 C33 . . 119.1(3) ?
C37 C32 P1 . . 121.2(2) ?
C33 C32 P1 . . 119.4(2) ?
C34 C33 C32 . . 119.9(3) ?
C34 C33 H33A . . 120.1 ?
C32 C33 H33A . . 120.1 ?
C35 C34 C33 . . 120.2(3) ?
C35 C34 H34A . . 119.9 ?
C33 C34 H34A . . 119.9 ?
C36 C35 C34 . . 120.2(3) ?
C36 C35 H35A . . 119.9 ?
C34 C35 H35A . . 119.9 ?
C35 C36 C37 . . 120.2(3) ?
C35 C36 H36A . . 119.9 ?
C37 C36 H36A . . 119.9 ?
C36 C37 C32 . . 120.3(3) ?
C36 C37 H37A . . 119.9 ?
C32 C37 H37A . . 119.9 ?
C39 C38 C43 . . 117.6(2) ?
C39 C38 P1 . . 121.46(19) ?
C43 C38 P1 . . 120.9(2) ?
C40 C39 C38 . . 121.5(2) ?
C40 C39 H39A . . 119.3 ?
C38 C39 H39A . . 119.3 ?
C39 C40 C41 . . 120.6(2) ?
C39 C40 H40A . . 119.7 ?
C41 C40 H40A . . 119.7 ?
C42 C41 C40 . . 118.8(2) ?
C42 C41 S1 . . 125.7(2) ?
C40 C41 S1 . . 115.5(2) ?
C43 C42 C41 . . 120.1(2) ?
C43 C42 H42A . . 119.9 ?
C41 C42 H42A . . 119.9 ?
C42 C43 C38 . . 121.4(2) ?
C42 C43 H43A . . 119.3 ?
C38 C43 H43A . . 119.3 ?
O1 C44 Ru1 . . 170.4(2) ?
O2 C45 Ru1 . . 175.3(3) ?
O3 C46 Ru1 . . 173.1(2) ?
O4 C47 Ru2 . . 174.8(2) ?
O5 C48 Ru2 . . 177.1(3) ?
O6 C49 Ru2 . . 172.8(2) ?
O7 C50 Ru3 . . 175.4(2) ?
O8 C51 Ru3 . . 176.4(2) ?
O9 C52 Ru3 . . 168.7(2) ?
S1 C53 H53A . . 109.5 ?
S1 C53 H53B . . 109.5 ?
H53A C53 H53B . . 109.5 ?
S1 C53 H53C . . 109.5 ?
H53A C53 H53C . . 109.5 ?
H53B C53 H53C . . 109.5 ?

loop_
_geom_bond_atom_site_label_1
_geom_bond_atom_site_label_2
_geom_bond_site_symmetry_2
_geom_bond_distance
_geom_bond_publ_flag
Ru1 C45 . 1.895(3) ?
Ru1 C46 . 1.932(3) ?
Ru1 C44 . 1.934(3) ?
Ru1 As1 . 2.4217(3) ?
Ru1 Ru2 . 2.8522(3) ?
Ru1 Ru3 . 2.8606(3) ?
Ru2 C48 . 1.895(3) ?
Ru2 C49 . 1.930(3) ?
Ru2 C47 . 1.938(3) ?
Ru2 As2 . 2.4393(3) ?
Ru2 Ru3 . 2.8357(3) ?
Ru3 C51 . 1.878(3) ?
Ru3 C52 . 1.933(3) ?
Ru3 C50 . 1.943(3) ?
Ru3 P1 . 2.3453(7) ?
As1 C1 . 1.936(3) ?
As1 C7 . 1.950(3) ?
As1 C13 . 1.962(2) ?
As2 C20 . 1.946(3) ?
As2 C14 . 1.954(2) ?
As2 C13 . 1.967(3) ?
S1 C41 . 1.756(3) ?
S1 C53 . 1.775(3) ?
P1 C32 . 1.834(3) ?
P1 C38 . 1.836(3) ?
P1 C26 . 1.839(3) ?
O1 C44 . 1.150(4) ?
O2 C45 . 1.140(3) ?
O3 C46 . 1.146(4) ?
O4 C47 . 1.151(3) ?
O5 C48 . 1.140(3) ?
O6 C49 . 1.142(3) ?
O7 C50 . 1.138(4) ?
O8 C51 . 1.144(3) ?
O9 C52 . 1.153(3) ?
C1 C2 . 1.378(4) ?
C1 C6 . 1.400(4) ?
C2 C3 . 1.394(5) ?
C2 H2A . 0.9300 ?
C3 C4 . 1.358(6) ?
C3 H3A . 0.9300 ?
C4 C5 . 1.377(7) ?
C4 H4A . 0.9300 ?
C5 C6 . 1.399(6) ?
C5 H5A . 0.9300 ?
C6 H6A . 0.9300 ?
C7 C8 . 1.381(4) ?
C7 C12 . 1.383(4) ?
C8 C9 . 1.392(5) ?
C8 H8A . 0.9300 ?
C9 C10 . 1.385(6) ?
C9 H9A . 0.9300 ?
C10 C11 . 1.368(5) ?
C10 H10A . 0.9300 ?
C11 C12 . 1.392(4) ?
C11 H11A . 0.9300 ?
C12 H12A . 0.9300 ?
C13 H13A . 0.9700 ?
C13 H13B . 0.9700 ?
C14 C15 . 1.384(3) ?
C14 C19 . 1.394(4) ?
C15 C16 . 1.398(4) ?
C15 H15A . 0.9300 ?
C16 C17 . 1.380(4) ?
C16 H16A . 0.9300 ?
C17 C18 . 1.382(4) ?
C17 H17A . 0.9300 ?
C18 C19 . 1.382(4) ?
C18 H18A . 0.9300 ?
C19 H19A . 0.9300 ?
C20 C21 . 1.372(4) ?
C20 C25 . 1.379(4) ?
C21 C22 . 1.393(4) ?
C21 H21A . 0.9300 ?
C22 C23 . 1.377(5) ?
C22 H22A . 0.9300 ?
C23 C24 . 1.372(5) ?
C23 H23A . 0.9300 ?
C24 C25 . 1.399(4) ?
C24 H24A . 0.9300 ?
C25 H25A . 0.9300 ?
C26 C27 . 1.383(4) ?
C26 C31 . 1.395(4) ?
C27 C28 . 1.392(5) ?
C27 H27A . 0.9300 ?
C28 C29 . 1.379(6) ?
C28 H28A . 0.9300 ?
C29 C30 . 1.374(6) ?
C29 H29A . 0.9300 ?
C30 C31 . 1.399(5) ?
C30 H30A . 0.9300 ?
C31 H31A . 0.9300 ?
C32 C37 . 1.397(4) ?
C32 C33 . 1.398(4) ?
C33 C34 . 1.395(4) ?
C33 H33A . 0.9300 ?
C34 C35 . 1.389(5) ?
C34 H34A . 0.9300 ?
C35 C36 . 1.371(5) ?
C35 H35A . 0.9300 ?
C36 C37 . 1.397(4) ?
C36 H36A . 0.9300 ?
C37 H37A . 0.9300 ?
C38 C39 . 1.388(4) ?
C38 C43 . 1.401(3) ?
C39 C40 . 1.387(4) ?
C39 H39A . 0.9300 ?
C40 C41 . 1.394(4) ?
C40 H40A . 0.9300 ?
C41 C42 . 1.393(4) ?
C42 C43 . 1.392(4) ?
C42 H42A . 0.9300 ?
C43 H43A . 0.9300 ?
C53 H53A . 0.9600 ?
C53 H53B . 0.9600 ?
C53 H53C . 0.9600 ?

loop_
_geom_hbond_atom_site_label_D
_geom_hbond_atom_site_label_H
_geom_hbond_atom_site_label_A
_geom_hbond_site_symmetry_A
_geom_hbond_distance_DH
_geom_hbond_distance_HA
_geom_hbond_distance_DA
_geom_hbond_angle_DHA
_geom_hbond_publ_flag
C4 H4A O6 3_576 0.93 2.48 3.278(6) 144 yes
C24 H24A O7 4_676 0.93 2.56 3.259(5) 132 yes
C42 H42A O1 2_546 0.93 2.57 3.414(5) 151 yes
C30 H30A Cg1 2_546 0.93 3.00 3.890(6) 161 yes
C34 H34A Cg2 2_556 0.93 2.89 3.785(4) 163 yes
C40 H40A Cg3 2_646 0.93 2.88 3.672(4) 144 yes

loop_
_geom_torsion_atom_site_label_1
_geom_torsion_atom_site_label_2
_geom_torsion_atom_site_label_3
_geom_torsion_atom_site_label_4
_geom_torsion_site_symmetry_1
_geom_torsion_site_symmetry_2
_geom_torsion_site_symmetry_3
_geom_torsion_site_symmetry_4
_geom_torsion
_geom_torsion_publ_flag
C45 Ru1 Ru2 C48 . . . . 64.9(5) ?
C46 Ru1 Ru2 C48 . . . . 123.9(3) ?
C44 Ru1 Ru2 C48 . . . . -54.2(3) ?
As1 Ru1 Ru2 C48 . . . . -146.1(3) ?
Ru3 Ru1 Ru2 C48 . . . . 15.6(3) ?
C45 Ru1 Ru2 C49 . . . . 142.6(4) ?
C46 Ru1 Ru2 C49 . . . . -158.40(11) ?
C44 Ru1 Ru2 C49 . . . . 23.51(12) ?
As1 Ru1 Ru2 C49 . . . . -68.39(8) ?
Ru3 Ru1 Ru2 C49 . . . . 93.29(8) ?
C45 Ru1 Ru2 C47 . . . . -35.2(4) ?
C46 Ru1 Ru2 C47 . . . . 23.78(11) ?
C44 Ru1 Ru2 C47 . . . . -154.31(11) ?
As1 Ru1 Ru2 C47 . . . . 113.78(8) ?
Ru3 Ru1 Ru2 C47 . . . . -84.53(8) ?
C45 Ru1 Ru2 As2 . . . . -128.2(4) ?
C46 Ru1 Ru2 As2 . . . . -69.22(8) ?
C44 Ru1 Ru2 As2 . . . . 112.68(8) ?
As1 Ru1 Ru2 As2 . . . . 20.778(12) ?
Ru3 Ru1 Ru2 As2 . . . . -177.538(11) ?
C45 Ru1 Ru2 Ru3 . . . . 49.3(4) ?
C46 Ru1 Ru2 Ru3 . . . . 108.32(8) ?
C44 Ru1 Ru2 Ru3 . . . . -69.78(8) ?
As1 Ru1 Ru2 Ru3 . . . . -161.683(12) ?
C48 Ru2 Ru3 C51 . . . . 19.80(13) ?
C49 Ru2 Ru3 C51 . . . . 110.64(12) ?
C47 Ru2 Ru3 C51 . . . . -70.54(12) ?
As2 Ru2 Ru3 C51 . . . . -159.73(9) ?
Ru1 Ru2 Ru3 C51 . . . . -165.63(9) ?
C48 Ru2 Ru3 C52 . . . . 119.35(12) ?
C49 Ru2 Ru3 C52 . . . . -149.81(11) ?
C47 Ru2 Ru3 C52 . . . . 29.01(11) ?
As2 Ru2 Ru3 C52 . . . . -60.18(8) ?
Ru1 Ru2 Ru3 C52 . . . . -66.08(8) ?
C48 Ru2 Ru3 C50 . . . . -72.44(13) ?
C49 Ru2 Ru3 C50 . . . . 18.40(12) ?
C47 Ru2 Ru3 C50 . . . . -162.78(12) ?
As2 Ru2 Ru3 C50 . . . . 108.03(9) ?
Ru1 Ru2 Ru3 C50 . . . . 102.13(9) ?
C48 Ru2 Ru3 Ru1 . . . . -174.57(9) ?
C49 Ru2 Ru3 Ru1 . . . . -83.73(8) ?
C47 Ru2 Ru3 Ru1 . . . . 95.09(8) ?
As2 Ru2 Ru3 Ru1 . . . . 5.90(3) ?
C45 Ru1 Ru3 C51 . . . . -143.52(18) ?
C46 Ru1 Ru3 C51 . . . . -48.56(17) ?
C44 Ru1 Ru3 C51 . . . . 128.75(17) ?
As1 Ru1 Ru3 C51 . . . . 59.88(15) ?
Ru2 Ru1 Ru3 C51 . . . . 25.04(15) ?
C45 Ru1 Ru3 C52 . . . . -65.38(13) ?
C46 Ru1 Ru3 C52 . . . . 29.57(11) ?
C44 Ru1 Ru3 C52 . . . . -153.11(12) ?
As1 Ru1 Ru3 C52 . . . . 138.01(8) ?
Ru2 Ru1 Ru3 C52 . . . . 103.18(8) ?
C45 Ru1 Ru3 C50 . . . . 109.14(14) ?
C46 Ru1 Ru3 C50 . . . . -155.90(12) ?
C44 Ru1 Ru3 C50 . . . . 21.41(12) ?
As1 Ru1 Ru3 C50 . . . . -47.46(9) ?
Ru2 Ru1 Ru3 C50 . . . . -82.30(9) ?
C45 Ru1 Ru3 P1 . . . . 12.24(11) ?
C46 Ru1 Ru3 P1 . . . . 107.19(8) ?
C44 Ru1 Ru3 P1 . . . . -75.49(9) ?
As1 Ru1 Ru3 P1 . . . . -144.37(3) ?
Ru2 Ru1 Ru3 P1 . . . . -179.20(2) ?
C45 Ru1 Ru3 Ru2 . . . . -168.56(11) ?
C46 Ru1 Ru3 Ru2 . . . . -73.61(8) ?
C44 Ru1 Ru3 Ru2 . . . . 103.71(8) ?
As1 Ru1 Ru3 Ru2 . . . . 34.83(2) ?
C45 Ru1 As1 C1 . . . . -98.91(14) ?
C46 Ru1 As1 C1 . . . . 170.52(12) ?
C44 Ru1 As1 C1 . . . . -5.19(13) ?
Ru2 Ru1 As1 C1 . . . . 88.44(10) ?
Ru3 Ru1 As1 C1 . . . . 58.93(10) ?
C45 Ru1 As1 C7 . . . . 24.23(14) ?
C46 Ru1 As1 C7 . . . . -66.34(12) ?
C44 Ru1 As1 C7 . . . . 117.95(12) ?
Ru2 Ru1 As1 C7 . . . . -148.42(9) ?
Ru3 Ru1 As1 C7 . . . . -177.93(9) ?
C45 Ru1 As1 C13 . . . . 138.84(13) ?
C46 Ru1 As1 C13 . . . . 48.28(12) ?
C44 Ru1 As1 C13 . . . . -127.43(12) ?
Ru2 Ru1 As1 C13 . . . . -33.81(9) ?
Ru3 Ru1 As1 C13 . . . . -63.32(9) ?
C48 Ru2 As2 C20 . . . . -73.55(13) ?
C49 Ru2 As2 C20 . . . . -164.28(12) ?
C47 Ru2 As2 C20 . . . . 18.12(12) ?
Ru3 Ru2 As2 C20 . . . . 105.97(9) ?
Ru1 Ru2 As2 C20 . . . . 111.12(9) ?
C48 Ru2 As2 C14 . . . . 46.67(13) ?
C49 Ru2 As2 C14 . . . . -44.06(11) ?
C47 Ru2 As2 C14 . . . . 138.34(11) ?
Ru3 Ru2 As2 C14 . . . . -133.81(8) ?
Ru1 Ru2 As2 C14 . . . . -128.66(8) ?
C48 Ru2 As2 C13 . . . . 168.08(13) ?
C49 Ru2 As2 C13 . . . . 77.35(12) ?
C47 Ru2 As2 C13 . . . . -100.25(12) ?
Ru3 Ru2 As2 C13 . . . . -12.39(10) ?
Ru1 Ru2 As2 C13 . . . . -7.25(9) ?
C51 Ru3 P1 C32 . . . . 164.97(14) ?
C52 Ru3 P1 C32 . . . . 65.71(13) ?
C50 Ru3 P1 C32 . . . . -102.45(14) ?
Ru1 Ru3 P1 C32 . . . . -0.92(11) ?
C51 Ru3 P1 C38 . . . . 45.64(13) ?
C52 Ru3 P1 C38 . . . . -53.62(13) ?
C50 Ru3 P1 C38 . . . . 138.22(13) ?
Ru1 Ru3 P1 C38 . . . . -120.25(10) ?
C51 Ru3 P1 C26 . . . . -72.42(14) ?
C52 Ru3 P1 C26 . . . . -171.68(13) ?
C50 Ru3 P1 C26 . . . . 20.16(13) ?
Ru1 Ru3 P1 C26 . . . . 121.69(10) ?
C7 As1 C1 C2 . . . . 121.3(3) ?
C13 As1 C1 C2 . . . . 18.6(3) ?
Ru1 As1 C1 C2 . . . . -108.3(2) ?
C7 As1 C1 C6 . . . . -62.1(3) ?
C13 As1 C1 C6 . . . . -164.8(2) ?
Ru1 As1 C1 C6 . . . . 68.2(3) ?
C6 C1 C2 C3 . . . . 0.4(5) ?
As1 C1 C2 C3 . . . . 176.9(3) ?
C1 C2 C3 C4 . . . . 1.8(6) ?
C2 C3 C4 C5 . . . . -1.8(7) ?
C3 C4 C5 C6 . . . . -0.4(7) ?
C4 C5 C6 C1 . . . . 2.5(6) ?
C2 C1 C6 C5 . . . . -2.5(5) ?
As1 C1 C6 C5 . . . . -179.2(3) ?
C1 As1 C7 C8 . . . . -3.5(3) ?
C13 As1 C7 C8 . . . . 103.9(3) ?
Ru1 As1 C7 C8 . . . . -133.3(2) ?
C1 As1 C7 C12 . . . . 177.4(2) ?
C13 As1 C7 C12 . . . . -75.2(2) ?
Ru1 As1 C7 C12 . . . . 47.5(2) ?
C12 C7 C8 C9 . . . . -1.5(5) ?
As1 C7 C8 C9 . . . . 179.4(3) ?
C7 C8 C9 C10 . . . . 2.0(6) ?
C8 C9 C10 C11 . . . . -0.2(6) ?
C9 C10 C11 C12 . . . . -2.1(5) ?
C8 C7 C12 C11 . . . . -0.8(4) ?
As1 C7 C12 C11 . . . . 178.4(2) ?
C10 C11 C12 C7 . . . . 2.7(5) ?
C1 As1 C13 As2 . . . . -93.82(15) ?
C7 As1 C13 As2 . . . . 160.20(14) ?
Ru1 As1 C13 As2 . . . . 34.79(15) ?
C20 As2 C13 As1 . . . . -141.11(13) ?
C14 As2 C13 As1 . . . . 112.66(14) ?
Ru2 As2 C13 As1 . . . . -14.64(16) ?
C20 As2 C14 C15 . . . . -85.2(2) ?
C13 As2 C14 C15 . . . . 20.4(2) ?
Ru2 As2 C14 C15 . . . . 147.2(2) ?
C20 As2 C14 C19 . . . . 94.7(2) ?
C13 As2 C14 C19 . . . . -159.7(2) ?
Ru2 As2 C14 C19 . . . . -32.9(2) ?
C19 C14 C15 C16 . . . . 2.8(4) ?
As2 C14 C15 C16 . . . . -177.3(2) ?
C14 C15 C16 C17 . . . . -2.9(4) ?
C15 C16 C17 C18 . . . . 0.0(5) ?
C16 C17 C18 C19 . . . . 3.1(5) ?
C17 C18 C19 C14 . . . . -3.2(5) ?
C15 C14 C19 C18 . . . . 0.2(4) ?
As2 C14 C19 C18 . . . . -179.7(2) ?
C14 As2 C20 C21 . . . . -25.6(3) ?
C13 As2 C20 C21 . . . . -133.3(2) ?
Ru2 As2 C20 C21 . . . . 101.4(2) ?
C14 As2 C20 C25 . . . . 156.1(2) ?
C13 As2 C20 C25 . . . . 48.4(3) ?
Ru2 As2 C20 C25 . . . . -76.9(2) ?
C25 C20 C21 C22 . . . . 1.6(5) ?
As2 C20 C21 C22 . . . . -176.8(3) ?
C20 C21 C22 C23 . . . . 0.0(6) ?
C21 C22 C23 C24 . . . . -2.1(6) ?
C22 C23 C24 C25 . . . . 2.6(6) ?
C21 C20 C25 C24 . . . . -1.0(5) ?
As2 C20 C25 C24 . . . . 177.3(3) ?
C23 C24 C25 C20 . . . . -1.0(5) ?
C32 P1 C26 C27 . . . . 171.3(2) ?
C38 P1 C26 C27 . . . . -81.6(2) ?
Ru3 P1 C26 C27 . . . . 44.4(3) ?
C32 P1 C26 C31 . . . . -11.9(3) ?
C38 P1 C26 C31 . . . . 95.2(3) ?
Ru3 P1 C26 C31 . . . . -138.8(2) ?
C31 C26 C27 C28 . . . . 0.9(5) ?
P1 C26 C27 C28 . . . . 177.9(3) ?
C26 C27 C28 C29 . . . . 0.5(5) ?
C27 C28 C29 C30 . . . . -1.6(6) ?
C28 C29 C30 C31 . . . . 1.2(6) ?
C27 C26 C31 C30 . . . . -1.3(5) ?
P1 C26 C31 C30 . . . . -178.1(3) ?
C29 C30 C31 C26 . . . . 0.3(6) ?
C38 P1 C32 C37 . . . . 25.6(3) ?
C26 P1 C32 C37 . . . . 131.2(2) ?
Ru3 P1 C32 C37 . . . . -100.8(2) ?
C38 P1 C32 C33 . . . . -160.9(2) ?
C26 P1 C32 C33 . . . . -55.3(2) ?
Ru3 P1 C32 C33 . . . . 72.7(2) ?
C37 C32 C33 C34 . . . . -1.5(4) ?
P1 C32 C33 C34 . . . . -175.1(2) ?
C32 C33 C34 C35 . . . . 1.7(5) ?
C33 C34 C35 C36 . . . . -1.1(5) ?
C34 C35 C36 C37 . . . . 0.3(5) ?
C35 C36 C37 C32 . . . . -0.2(5) ?
C33 C32 C37 C36 . . . . 0.8(4) ?
P1 C32 C37 C36 . . . . 174.3(2) ?
C32 P1 C38 C39 . . . . -132.6(2) ?
C26 P1 C38 C39 . . . . 118.4(2) ?
Ru3 P1 C38 C39 . . . . -7.6(3) ?
C32 P1 C38 C43 . . . . 47.5(3) ?
C26 P1 C38 C43 . . . . -61.5(3) ?
Ru3 P1 C38 C43 . . . . 172.5(2) ?
C43 C38 C39 C40 . . . . -0.4(4) ?
P1 C38 C39 C40 . . . . 179.7(2) ?
C38 C39 C40 C41 . . . . -1.1(4) ?
C39 C40 C41 C42 . . . . 1.0(4) ?
C39 C40 C41 S1 . . . . -179.1(2) ?
C53 S1 C41 C42 . . . . -4.5(3) ?
C53 S1 C41 C40 . . . . 175.6(2) ?
C40 C41 C42 C43 . . . . 0.7(4) ?
S1 C41 C42 C43 . . . . -179.2(2) ?
C41 C42 C43 C38 . . . . -2.3(5) ?
C39 C38 C43 C42 . . . . 2.1(4) ?
P1 C38 C43 C42 . . . . -178.0(2) ?
C51 Ru3 C52 O9 . . . . -60.8(12) ?
C50 Ru3 C52 O9 . . . . 127.4(11) ?
P1 Ru3 C52 O9 . . . . 38.5(12) ?
Ru2 Ru3 C52 O9 . . . . -147.7(12) ?
Ru1 Ru3 C52 O9 . . . . 154.8(12) ?
